data_4511265
loop_
_publ_author_name
'Li, Peng'
'Alduhaish, Osamah'
'Arman, Hadi D.'
'Wang, Hailong'
'Alfooty, Khalid'
'Chen, Banglin'

_publ_section_title
;
 Solvent Dependent Structures of Hydrogen-Bonded Organic Frameworks of
 2,6-Diaminopurine
;
_journal_issue 7
_journal_name_full 'Crystal Growth &amp; Design'
_journal_page_first 3634
_journal_paper_doi 10.1021/cg500602x
_journal_volume 14
_journal_year 2014
_chemical_formula_moiety 'C5 H6 N6, H2 O'
_chemical_formula_sum 'C5 H8 N6 O'
_chemical_formula_weight 168.17
_chemical_name_systematic
; 
 ? 
;
_space_group_IT_number 2
_symmetry_cell_setting triclinic
_symmetry_space_group_name_Hall '-P 1'
_symmetry_space_group_name_H-M 'P -1'
_atom_sites_solution_hydrogens geom
_atom_sites_solution_primary direct
_atom_sites_solution_secondary difmap
_audit_creation_method SHELXL-97
_cell_angle_alpha 69.25(6)
_cell_angle_beta 73.03(6)
_cell_angle_gamma 73.75(6)
_cell_formula_units_Z 4
_cell_length_a 8.861(7)
_cell_length_b 9.424(6)
_cell_length_c 9.490(6)
_cell_measurement_reflns_used 2228
_cell_measurement_temperature 98(2)
_cell_measurement_theta_max 40.1
_cell_measurement_theta_min 2.3
_cell_volume 694.9(9)
_computing_cell_refinement
;
CrystalClear-SM Expert 2.0 r5 (Rigaku, 2010)
;
_computing_data_collection
;
CrystalClear-SM Expert 2.0 r5 (Rigaku, 2010)
;
_computing_data_reduction
;
CrystalClear-SM Expert 2.0 r5 (Rigaku, 2010)
;
_computing_structure_refinement 'SHELXL-97 (Sheldrick, 1997)'
_computing_structure_solution 'SHELXS-97 (Sheldrick, 1990)'
_diffrn_ambient_temperature 98(2)
_diffrn_detector_area_resol_mean 28.5714
_diffrn_measured_fraction_theta_full 0.987
_diffrn_measured_fraction_theta_max 0.987
_diffrn_measurement_device_type
;
Saturn724 (2x2 bin mode)
;
_diffrn_measurement_method \w
_diffrn_radiation_monochromator graphite
_diffrn_radiation_source 'sealed tube'
_diffrn_radiation_type MoK\a
_diffrn_radiation_wavelength 0.71073
_diffrn_reflns_av_R_equivalents 0.0468
_diffrn_reflns_av_sigmaI/netI 0.0481
_diffrn_reflns_limit_h_max 10
_diffrn_reflns_limit_h_min -10
_diffrn_reflns_limit_k_max 11
_diffrn_reflns_limit_k_min -11
_diffrn_reflns_limit_l_max 11
_diffrn_reflns_limit_l_min -9
_diffrn_reflns_number 3769
_diffrn_reflns_reduction_process 'Lp corrections applied'
_diffrn_reflns_theta_full 26.00
_diffrn_reflns_theta_max 26.00
_diffrn_reflns_theta_min 2.35
_diffrn_standards_decay_% <1
_diffrn_standards_interval_count 0
_diffrn_standards_number 0
_exptl_absorpt_coefficient_mu 0.122
_exptl_absorpt_correction_T_max 1.000
_exptl_absorpt_correction_T_min 0.452
_exptl_absorpt_correction_type multi-scan
_exptl_absorpt_process_details 'ABSCOR (Higashi, 1995)'
_exptl_crystal_colour colourless
_exptl_crystal_density_diffrn 1.608
_exptl_crystal_density_method 'not measured'
_exptl_crystal_description chunk
_exptl_crystal_F_000 352
_exptl_crystal_size_max 0.40
_exptl_crystal_size_mid 0.25
_exptl_crystal_size_min 0.10
_refine_diff_density_max 0.326
_refine_diff_density_min -0.283
_refine_diff_density_rms 0.063
_refine_ls_extinction_method none
_refine_ls_goodness_of_fit_ref 0.999
_refine_ls_hydrogen_treatment mixed
_refine_ls_matrix_type full
_refine_ls_number_parameters 265
_refine_ls_number_reflns 2701
_refine_ls_number_restraints 0
_refine_ls_restrained_S_all 0.999
_refine_ls_R_factor_all 0.0653
_refine_ls_R_factor_gt 0.0503
_refine_ls_shift/su_max 0.000
_refine_ls_shift/su_mean 0.000
_refine_ls_structure_factor_coef Fsqd
_refine_ls_weighting_details 'calc w=1/[\s^2^(Fo^2^)+(0.0450P)^2^+0.6000P] where P=(Fo^2^+2Fc^2^)/3'
_refine_ls_weighting_scheme calc
_refine_ls_wR_factor_gt 0.1130
_refine_ls_wR_factor_ref 0.1241
_reflns_number_gt 2080
_reflns_number_total 2701
_reflns_threshold_expression >2sigma(I)
_cod_data_source_file cg500602x_si_003.cif
_cod_data_source_block cd1219a
_cod_depositor_comments 'Adding full bibliography for 4511263--4511265.cif.'
_cod_original_cell_volume 694.9(8)
_cod_original_sg_symbol_H-M P-1
_cod_database_code 4511265

loop_
_symmetry_equiv_pos_as_xyz
'x, y, z'
'-x, -y, -z'

loop_
_atom_site_label
_atom_site_type_symbol
_atom_site_fract_x
_atom_site_fract_y
_atom_site_fract_z
_atom_site_U_iso_or_equiv
_atom_site_adp_type
_atom_site_occupancy
_atom_site_symmetry_multiplicity
_atom_site_calc_flag
N7 N 0.79479(19) 0.21375(18) 0.06135(18) 0.0151(4) Uani 1 1 d
N8 N 1.05732(19) 0.26189(18) -0.09425(18) 0.0143(4) Uani 1 1 d
C10 C 0.7804(2) 0.1386(2) -0.0296(2) 0.0145(4) Uani 1 1 d
N11 N 0.9346(2) 0.3487(2) 0.1204(2) 0.0172(4) Uani 1 1 d
N12 N 0.6478(2) 0.0773(2) 0.0082(2) 0.0182(4) Uani 1 1 d
N10 N 0.92573(19) 0.05147(19) -0.27133(18) 0.0162(4) Uani 1 1 d
N9 N 1.1401(2) 0.15405(19) -0.31118(19) 0.0159(4) Uani 1 1 d
C7 C 1.0361(2) 0.1861(2) -0.1825(2) 0.0146(4) Uani 1 1 d
C6 C 0.9308(2) 0.2714(2) 0.0254(2) 0.0149(4) Uani 1 1 d
C9 C 0.9047(2) 0.1229(2) -0.1585(2) 0.0149(4) Uani 1 1 d
C8 C 1.0678(2) 0.0732(2) -0.3591(2) 0.0172(4) Uani 1 1 d
N1 N 0.70970(19) 0.30221(18) 0.43661(18) 0.0149(4) Uani 1 1 d
N2 N 0.45476(19) 0.23863(18) 0.59766(18) 0.0148(4) Uani 1 1 d
N5 N 0.5761(2) 0.1591(2) 0.3795(2) 0.0172(4) Uani 1 1 d
C5 C 0.7218(2) 0.3781(2) 0.5290(2) 0.0143(4) Uani 1 1 d
N4 N 0.57393(19) 0.45859(19) 0.77438(18) 0.0162(4) Uani 1 1 d
C1 C 0.5785(2) 0.2388(2) 0.4741(2) 0.0146(4) Uani 1 1 d
N6 N 0.8506(2) 0.4436(2) 0.4902(2) 0.0187(4) Uani 1 1 d
N3 N 0.3660(2) 0.34563(19) 0.81569(19) 0.0158(4) Uani 1 1 d
C4 C 0.5985(2) 0.3869(2) 0.6611(2) 0.0146(4) Uani 1 1 d
C2 C 0.4705(2) 0.3179(2) 0.6861(2) 0.0144(4) Uani 1 1 d
C3 C 0.4338(2) 0.4309(2) 0.8629(2) 0.0168(4) Uani 1 1 d
O1 O 0.67488(18) -0.07070(18) -0.25571(18) 0.0219(4) Uani 1 1 d
O2 O 0.81701(18) 0.61366(19) 0.73316(18) 0.0248(4) Uani 1 1 d
H3A H 0.383(3) 0.465(3) 0.951(3) 0.030 Uiso 1 1 d
H11B H 1.028(3) 0.372(3) 0.113(3) 0.030 Uiso 1 1 d
H6A H 0.856(3) 0.502(3) 0.547(3) 0.030 Uiso 1 1 d
H8A H 1.119(3) 0.037(3) -0.449(3) 0.030 Uiso 1 1 d
H12B H 0.637(3) 0.031(3) -0.053(3) 0.030 Uiso 1 1 d
H5B H 0.642(3) 0.181(3) 0.285(3) 0.030 Uiso 1 1 d
H12A H 0.565(3) 0.100(3) 0.086(3) 0.030 Uiso 1 1 d
H5A H 0.481(3) 0.144(3) 0.385(3) 0.030 Uiso 1 1 d
H6B H 0.923(3) 0.434(3) 0.410(3) 0.030 Uiso 1 1 d
H2B H 0.730(3) 0.564(3) 0.771(3) 0.037 Uiso 1 1 d
H11A H 0.866(3) 0.331(3) 0.212(3) 0.030 Uiso 1 1 d
H3B H 0.269(3) 0.321(3) 0.855(3) 0.030 Uiso 1 1 d
H9A H 1.233(3) 0.177(3) -0.350(3) 0.030 Uiso 1 1 d
H1A H 0.772(3) -0.030(3) -0.276(3) 0.037 Uiso 1 1 d
H2A H 0.770(3) 0.713(3) 0.737(3) 0.037 Uiso 1 1 d
H1B H 0.621(4) -0.004(3) -0.300(3) 0.037 Uiso 1 1 d

loop_
_atom_site_aniso_label
_atom_site_aniso_U_11
_atom_site_aniso_U_22
_atom_site_aniso_U_33
_atom_site_aniso_U_23
_atom_site_aniso_U_13
_atom_site_aniso_U_12
N7 0.0113(8) 0.0181(8) 0.0137(8) -0.0043(6) 0.0000(6) -0.0031(6)
N8 0.0114(8) 0.0166(8) 0.0145(8) -0.0054(6) -0.0013(6) -0.0029(6)
C10 0.0131(9) 0.0137(9) 0.0140(9) -0.0017(7) -0.0042(8) -0.0003(7)
N11 0.0148(8) 0.0227(9) 0.0156(8) -0.0084(7) 0.0012(7) -0.0074(7)
N12 0.0126(8) 0.0257(9) 0.0180(9) -0.0099(7) 0.0010(7) -0.0065(7)
N10 0.0135(8) 0.0196(8) 0.0152(8) -0.0063(7) -0.0027(7) -0.0019(7)
N9 0.0111(8) 0.0204(9) 0.0158(8) -0.0073(7) -0.0002(7) -0.0031(7)
C7 0.0117(9) 0.0151(9) 0.0134(9) -0.0019(7) -0.0027(7) -0.0004(7)
C6 0.0135(9) 0.0132(9) 0.0151(9) -0.0021(7) -0.0033(8) -0.0008(7)
C9 0.0125(9) 0.0158(9) 0.0156(9) -0.0049(7) -0.0027(8) -0.0015(7)
C8 0.0150(9) 0.0198(10) 0.0161(10) -0.0064(8) -0.0024(8) -0.0021(8)
N1 0.0116(8) 0.0171(8) 0.0148(8) -0.0050(6) -0.0017(6) -0.0017(6)
N2 0.0124(8) 0.0160(8) 0.0150(8) -0.0046(6) -0.0023(7) -0.0021(6)
N5 0.0141(8) 0.0225(9) 0.0164(9) -0.0089(7) 0.0005(7) -0.0056(7)
C5 0.0113(9) 0.0155(9) 0.0148(9) -0.0041(7) -0.0038(7) -0.0003(7)
N4 0.0144(8) 0.0189(8) 0.0146(8) -0.0058(6) -0.0028(7) -0.0016(7)
C1 0.0124(9) 0.0147(9) 0.0140(9) -0.0029(7) -0.0025(7) -0.0005(7)
N6 0.0138(8) 0.0269(9) 0.0182(9) -0.0112(7) 0.0010(7) -0.0071(7)
N3 0.0123(8) 0.0209(8) 0.0148(8) -0.0065(7) -0.0010(7) -0.0046(7)
C4 0.0126(9) 0.0150(9) 0.0152(9) -0.0046(7) -0.0035(8) -0.0008(7)
C2 0.0125(9) 0.0144(9) 0.0133(9) -0.0020(7) -0.0034(7) 0.0000(7)
C3 0.0154(9) 0.0204(10) 0.0141(9) -0.0059(8) -0.0021(8) -0.0026(8)
O1 0.0174(8) 0.0232(8) 0.0259(8) -0.0069(6) -0.0051(6) -0.0051(6)
O2 0.0171(7) 0.0289(9) 0.0324(9) -0.0148(7) -0.0016(7) -0.0072(7)

loop_
_atom_type_symbol
_atom_type_description
_atom_type_scat_dispersion_real
_atom_type_scat_dispersion_imag
_atom_type_scat_source
C C 0.0033 0.0016 'International Tables Vol C Tables 4.2.6.8 and 6.1.1.4'
H H 0.0000 0.0000 'International Tables Vol C Tables 4.2.6.8 and 6.1.1.4'
N N 0.0061 0.0033 'International Tables Vol C Tables 4.2.6.8 and 6.1.1.4'
O O 0.0106 0.0060 'International Tables Vol C Tables 4.2.6.8 and 6.1.1.4'

loop_
_geom_angle_atom_site_label_1
_geom_angle_atom_site_label_2
_geom_angle_atom_site_label_3
_geom_angle
C10 N7 C6 118.43(17)
C6 N8 C7 112.02(17)
N7 C10 N12 118.61(18)
N7 C10 C9 119.30(18)
N12 C10 C9 122.08(18)
C6 N11 H11B 118.2(16)
C6 N11 H11A 116.3(16)
H11B N11 H11A 118(2)
C10 N12 H12B 118.5(17)
C10 N12 H12A 118.9(16)
H12B N12 H12A 122(2)
C8 N10 C9 103.96(17)
C7 N9 C8 106.61(17)
C7 N9 H9A 126.1(17)
C8 N9 H9A 127.3(17)
N8 C7 N9 127.76(18)
N8 C7 C9 126.38(18)
N9 C7 C9 105.85(17)
N8 C6 N11 118.01(18)
N8 C6 N7 127.09(18)
N11 C6 N7 114.88(18)
C7 C9 N10 110.50(18)
C7 C9 C10 116.77(18)
N10 C9 C10 132.72(18)
N10 C8 N9 113.08(18)
N10 C8 H8A 125.1(15)
N9 C8 H8A 121.8(15)
C1 N1 C5 118.40(17)
C1 N2 C2 112.03(17)
C1 N5 H5B 115.9(16)
C1 N5 H5A 115.4(17)
H5B N5 H5A 117(2)
N6 C5 N1 118.44(18)
N6 C5 C4 122.49(18)
N1 C5 C4 119.07(18)
C3 N4 C4 103.76(17)
N2 C1 N1 127.63(18)
N2 C1 N5 116.67(18)
N1 C1 N5 115.61(18)
C5 N6 H6A 119.4(16)
C5 N6 H6B 119.1(17)
H6A N6 H6B 121(2)
C2 N3 C3 106.33(17)
C2 N3 H3B 126.0(16)
C3 N3 H3B 127.4(16)
C2 C4 N4 110.39(18)
C2 C4 C5 116.84(18)
N4 C4 C5 132.72(18)
N2 C2 N3 127.90(18)
N2 C2 C4 125.97(18)
N3 C2 C4 106.13(17)
N4 C3 N3 113.39(18)
N4 C3 H3A 124.2(15)
N3 C3 H3A 122.4(15)
H1A O1 H1B 103(3)
H2B O2 H2A 103(2)

loop_
_geom_bond_atom_site_label_1
_geom_bond_atom_site_label_2
_geom_bond_distance
N7 C10 1.346(3)
N7 C6 1.363(3)
N8 C6 1.352(3)
N8 C7 1.355(3)
C10 N12 1.352(3)
C10 C9 1.407(3)
N11 C6 1.357(3)
N11 H11B 0.89(3)
N11 H11A 0.89(3)
N12 H12B 0.88(3)
N12 H12A 0.91(3)
N10 C8 1.316(3)
N10 C9 1.400(3)
N9 C7 1.371(3)
N9 C8 1.373(3)
N9 H9A 0.85(3)
C7 C9 1.379(3)
C8 H8A 0.97(2)
N1 C1 1.354(3)
N1 C5 1.354(3)
N2 C1 1.351(3)
N2 C2 1.361(3)
N5 C1 1.367(3)
N5 H5B 0.91(3)
N5 H5A 0.88(3)
C5 N6 1.345(3)
C5 C4 1.413(3)
N4 C3 1.317(3)
N4 C4 1.398(3)
N6 H6A 0.91(3)
N6 H6B 0.86(3)
N3 C2 1.365(3)
N3 C3 1.375(3)
N3 H3B 0.89(3)
C4 C2 1.383(3)
C3 H3A 0.95(2)
O1 H1A 0.98(3)
O1 H1B 0.75(3)
O2 H2B 0.93(3)
O2 H2A 0.92(3)
